data_7042313
loop_
_publ_author_name
'Colebatch, Annie L.'
'Hill, Anthony F.'

_publ_section_title
;
 Coordination chemistry of phosphinocarbynes: phosphorus vs. carbyne site
 selectivity.
;
_journal_issue 13
_journal_name_full 'Dalton transactions (Cambridge, England : 2003)'
_journal_page_first 4355
_journal_page_last 4365
_journal_paper_doi 10.1039/c6dt04770j
_journal_volume 46
_journal_year 2017
_chemical_compound_source 'Research School of Chemistry'
_chemical_formula_moiety 'C42 H49 Au3 B2 Cl3 N12 O4 P1 W2, C H2 Cl2'
_chemical_formula_sum 'C43 H51 Au3 B2 Cl5 N12 O4 P W2'
_chemical_formula_weight 1988.42
_space_group_IT_number 14
_symmetry_cell_setting monoclinic
_symmetry_space_group_name_Hall '-P 2ybc'
_symmetry_space_group_name_H-M 'P 1 21/c 1'
_atom_sites_solution_hydrogens difmap
_atom_sites_solution_primary direct
_audit_update_record
;
2016-11-20 deposited with the CCDC.
2017-03-02 downloaded from the CCDC.
;
_cell_angle_alpha 90
_cell_angle_beta 116.0601(9)
_cell_angle_gamma 90
_cell_formula_units_Z 4
_cell_length_a 23.7948(4)
_cell_length_b 10.6312(2)
_cell_length_c 24.9238(5)
_cell_measurement_reflns_used 101682
_cell_measurement_temperature 200
_cell_measurement_theta_max 25.03
_cell_measurement_theta_min 2.55
_cell_volume 5663.91(19)
_computing_cell_refinement 'DENZO/SCALEPACK (Otwinowski & Minor, 1997)'
_computing_data_collection 'COLLECT (Nonius, 2001).'
_computing_data_reduction 'DENZO/SCALEPACK (Otwinowski & Minor, 1997)'
_computing_molecular_graphics 'Ortep-3 for Windows v. 2.01'
_computing_publication_material 'CRYSTALS (Betteridge et al., 2003)'
_computing_structure_refinement 'CRYSTALS (Betteridge et al., 2003)'
_computing_structure_solution 'SIR92 (Altomare et al., 1994)'
_diffrn_ambient_temperature 200
_diffrn_measured_fraction_theta_full 0.998
_diffrn_measured_fraction_theta_max 0.998
_diffrn_measurement_device Area
_diffrn_measurement_device_type 'Nonius KappaCCD'
_diffrn_measurement_method \w
_diffrn_radiation_monochromator graphite
_diffrn_radiation_type 'Mo K\a'
_diffrn_radiation_wavelength 0.71073
_diffrn_reflns_av_R_equivalents 0.136
_diffrn_reflns_limit_h_max 28
_diffrn_reflns_limit_h_min -28
_diffrn_reflns_limit_k_max 12
_diffrn_reflns_limit_k_min -12
_diffrn_reflns_limit_l_max 29
_diffrn_reflns_limit_l_min -29
_diffrn_reflns_number 68238
_diffrn_reflns_theta_full 25.025
_diffrn_reflns_theta_max 25.025
_diffrn_reflns_theta_min 2.570
_diffrn_standards_number 0
_exptl_absorpt_coefficient_mu 12.105
_exptl_absorpt_correction_T_max 0.727
_exptl_absorpt_correction_T_min 0.329
_exptl_absorpt_correction_type integration
_exptl_absorpt_process_details
;
Gaussian integration (Coppens, 1970)
;
_exptl_crystal_colour red
_exptl_crystal_density_diffrn 2.332
_exptl_crystal_density_method 'not measured'
_exptl_crystal_description prism
_exptl_crystal_F_000 3680
_exptl_crystal_size_max 0.170
_exptl_crystal_size_mid 0.040
_exptl_crystal_size_min 0.030
_refine_diff_density_max 4.16
_refine_diff_density_min -3.28
_refine_ls_extinction_method None
_refine_ls_goodness_of_fit_ref 0.9445
_refine_ls_hydrogen_treatment constr
_refine_ls_matrix_type full
_refine_ls_number_parameters 649
_refine_ls_number_reflns 9972
_refine_ls_number_restraints 14
_refine_ls_R_factor_all 0.0865
_refine_ls_R_factor_gt 0.0563
_refine_ls_shift/su_max 0.0009430
_refine_ls_shift/su_mean 0.0000359
_refine_ls_structure_factor_coef Fsqd
_refine_ls_weighting_details
;
 Method, part 1, Chebychev polynomial, (Watkin, 1994, Prince, 1982) 
 [weight] = 1.0/[A~0~*T~0~(x)+A~1~*T~1~(x) ... +A~n-1~]*T~n-1~(x)] 
 where A~i~ are the Chebychev coefficients listed below and x= Fcalc/Fmax 
 Method = Robust Weighting (Prince, 1982) 
 W = [weight] * [1-(deltaF/6*sigmaF)^2^]^2^ 
 A~i~ are: 
 21.0 31.3 16.1 4.32 
;
_refine_ls_weighting_scheme calc
_refine_ls_wR_factor_all 0.1602
_refine_ls_wR_factor_gt 0.1340
_refine_ls_wR_factor_ref 0.1602
_reflns_limit_h_max 25
_reflns_limit_h_min -28
_reflns_limit_k_max 12
_reflns_limit_k_min 0
_reflns_limit_l_max 29
_reflns_limit_l_min 0
_reflns_number_gt 7173
_reflns_number_total 9980
_reflns_threshold_expression I>2.0\s(I)
_oxford_diffrn_Wilson_B_factor 3.06
_oxford_diffrn_Wilson_scale 418.75
_oxford_refine_ls_r_factor_ref 0.0865
_oxford_refine_ls_scale 0.050516(9)
_oxford_reflns_number_all 9972
_oxford_reflns_threshold_expression_ref I>-10.0\s(I)
_cod_data_source_file c6dt04770j1.cif
_cod_data_source_block 1
_cod_depositor_comments
;
The following automatic conversions were performed:

'_symmetry_cell_setting' value 'Monoclinic' changed to 'monoclinic'
according to
/home/data/users/saulius/crontab/automatic-downloads/rss-feeds/RSC/lib/dictionaries/cif_core.dic
dictionary named 'cif_core.dic' version 2.4.2 from 2011-04-26.

'_atom_sites_solution_primary' value 'Direct' changed to 'direct'
according to
/home/data/users/saulius/crontab/automatic-downloads/rss-feeds/RSC/lib/dictionaries/cif_core.dic
dictionary named 'cif_core.dic' version 2.4.2 from 2011-04-26.

Automatic conversion script
Id: cif_fix_values 4973 2017-02-22 13:04:09Z antanas 

 Adding full bibliography for 7042309--7042314.cif.
;
_cod_original_sg_symbol_H-M 'P 1 21/c 1 '
_cod_original_formula_sum 'C43 H51 Au3 B2 Cl5 N12 O4 P1 W2'
_cod_database_code 7042313

loop_
_symmetry_equiv_pos_as_xyz
x,y,z
-x,-y,-z
-x,y+1/2,-z+1/2
x,-y+1/2,z+1/2

loop_
_atom_site_label
_atom_site_type_symbol
_atom_site_fract_x
_atom_site_fract_y
_atom_site_fract_z
_atom_site_U_iso_or_equiv
_atom_site_occupancy
_atom_site_adp_type
_atom_site_refinement_flags_posn
_atom_site_refinement_flags_adp
W1 W 0.67194(3) 0.55122(6) 0.76573(3) 0.0385 1.0000 Uani . .
W2 W 0.80438(3) 0.31597(6) 0.60466(3) 0.0371 1.0000 Uani . .
Au1 Au 0.71706(3) 0.30681(6) 0.76222(3) 0.0404 1.0000 Uani . .
Au2 Au 0.81976(3) 0.30976(6) 0.72140(3) 0.0396 1.0000 Uani . .
Au3 Au 0.66637(3) 0.64823(6) 0.59633(3) 0.0445 1.0000 Uani . .
P1 P 0.68475(19) 0.4548(4) 0.63557(18) 0.0394 1.0000 Uani . .
Cl1 Cl 0.7367(2) 0.1048(4) 0.7967(2) 0.0598 1.0000 Uani . .
Cl2 Cl 0.8909(2) 0.2370(5) 0.81260(19) 0.0564 1.0000 Uani . .
Cl3 Cl 0.6435(2) 0.8480(4) 0.5616(2) 0.0615 1.0000 Uani . .
Cl101 Cl 0.7690(4) -0.1221(8) 0.9079(4) 0.1175 1.0000 Uani . .
Cl102 Cl 0.8937(5) -0.0931(12) 1.0044(7) 0.1969 1.0000 Uani . .
N11 N 0.8242(6) 0.2808(14) 0.5280(6) 0.0464 1.0000 Uani . .
N12 N 0.8848(7) 0.2532(14) 0.5400(6) 0.0503 1.0000 Uani . .
N21 N 0.8954(7) 0.4096(13) 0.6443(6) 0.0485 1.0000 Uani . .
N22 N 0.9452(6) 0.3566(16) 0.6403(6) 0.0528 1.0000 Uani . .
N31 N 0.8593(6) 0.1423(13) 0.6380(5) 0.0420 1.0000 Uani . .
N32 N 0.9148(6) 0.1305(15) 0.6338(7) 0.0508 1.0000 Uani . .
N41 N 0.6358(7) 0.7185(13) 0.7937(6) 0.0458 1.0000 Uani . .
N42 N 0.6334(6) 0.7135(14) 0.8477(6) 0.0456 1.0000 Uani . .
N51 N 0.7417(6) 0.5480(13) 0.8588(6) 0.0418 1.0000 Uani . .
N52 N 0.7230(6) 0.5652(12) 0.9037(6) 0.0416 1.0000 Uani . .
N61 N 0.6146(7) 0.4422(13) 0.7984(6) 0.0448 1.0000 Uani . .
N62 N 0.6137(6) 0.4816(13) 0.8512(6) 0.0429 1.0000 Uani . .
O2 O 0.7545(6) 0.7513(14) 0.7397(6) 0.0654 1.0000 Uani . .
O3 O 0.5493(6) 0.5967(14) 0.6473(6) 0.0637 1.0000 Uani . .
O5 O 0.7468(8) 0.5621(16) 0.5294(7) 0.0809 1.0000 Uani . .
O6 O 0.6834(6) 0.1525(16) 0.5314(6) 0.0750 1.0000 Uani . .
C1 C 0.6898(7) 0.4635(15) 0.7099(7) 0.0417 1.0000 Uani . .
C2 C 0.7252(10) 0.6793(19) 0.7488(8) 0.0587 1.0000 Uani . .
C3 C 0.5948(8) 0.5783(16) 0.6907(8) 0.0478 1.0000 Uani . .
C4 C 0.7552(7) 0.3734(15) 0.6417(6) 0.0358 1.0000 Uani . .
C5 C 0.7683(10) 0.4723(19) 0.5574(9) 0.0576 1.0000 Uani . .
C6 C 0.7255(9) 0.2109(18) 0.5576(8) 0.0519 1.0000 Uani . .
C11 C 0.7218(8) 0.305(2) 0.4350(8) 0.0581 1.0000 Uani . .
C12 C 0.7919(9) 0.2876(16) 0.4673(7) 0.0483 1.0000 Uani . .
C13 C 0.8321(9) 0.265(2) 0.4435(8) 0.0612 1.0000 Uani . .
C14 C 0.8894(9) 0.2455(19) 0.4873(8) 0.0575 1.0000 Uani . .
C15 C 0.9507(9) 0.220(3) 0.4837(10) 0.0847 1.0000 Uani . .
C21 C 0.8721(14) 0.606(2) 0.6863(13) 0.0925 1.0000 Uani . .
C22 C 0.9130(10) 0.523(2) 0.6700(12) 0.0734 1.0000 Uani . .
C23 C 0.9762(11) 0.539(3) 0.6840(11) 0.0818 1.0000 Uani . .
C24 C 0.9966(10) 0.435(3) 0.6640(11) 0.0838 1.0000 Uani . .
C25 C 1.0583(11) 0.403(3) 0.6634(14) 0.1156 1.0000 Uani . .
C31 C 0.7938(9) 0.0108(19) 0.6708(9) 0.0604 1.0000 Uani . .
C32 C 0.8506(9) 0.0378(17) 0.6613(8) 0.0524 1.0000 Uani . .
C33 C 0.9006(11) -0.041(2) 0.6717(11) 0.0759 1.0000 Uani . .
C34 C 0.9394(10) 0.019(2) 0.6555(12) 0.0769 1.0000 Uani . .
C35 C 0.9985(12) -0.030(3) 0.6536(15) 0.1218 1.0000 Uani . .
C41 C 0.6162(9) 0.8849(18) 0.7153(8) 0.0531 1.0000 Uani . .
C42 C 0.6193(7) 0.8335(16) 0.7734(6) 0.0398 1.0000 Uani . .
C43 C 0.6039(9) 0.9014(18) 0.8117(10) 0.0648 1.0000 Uani . .
C44 C 0.6117(8) 0.8231(18) 0.8580(7) 0.0491 1.0000 Uani . .
C45 C 0.6030(10) 0.850(2) 0.9116(10) 0.0731 1.0000 Uani . .
C51 C 0.8450(9) 0.539(2) 0.8527(10) 0.0730 1.0000 Uani . .
C52 C 0.8051(8) 0.5502(16) 0.8859(8) 0.0484 1.0000 Uani . .
C53 C 0.8268(8) 0.5611(16) 0.9473(7) 0.0471 1.0000 Uani . .
C54 C 0.7750(8) 0.5755(16) 0.9585(8) 0.0522 1.0000 Uani . .
C55 C 0.7703(9) 0.599(2) 1.0148(7) 0.0596 1.0000 Uani . .
C61 C 0.5626(8) 0.2791(19) 0.7213(10) 0.0612 1.0000 Uani . .
C62 C 0.5744(7) 0.3440(16) 0.7773(8) 0.0485 1.0000 Uani . .
C63 C 0.5476(8) 0.3218(19) 0.8158(8) 0.0538 1.0000 Uani . .
C64 C 0.5723(7) 0.4071(19) 0.8620(8) 0.0514 1.0000 Uani . .
C65 C 0.5570(9) 0.428(2) 0.9131(8) 0.0606 1.0000 Uani . .
C71 C 0.6215(7) 0.3493(13) 0.5959(6) 0.0443 1.0000 Uani D U
C72 C 0.5700(8) 0.3861(18) 0.5438(8) 0.0564 1.0000 Uani . .
C73 C 0.5209(8) 0.2991(17) 0.5152(9) 0.0622 1.0000 Uani . .
C74 C 0.5250(9) 0.1757(19) 0.5354(8) 0.0575 1.0000 Uani . .
C75 C 0.5764(6) 0.1371(16) 0.5845(7) 0.0471 1.0000 Uani D U
C76 C 0.6205(6) 0.2292(12) 0.6121(6) 0.0388 1.0000 Uani D U
C100 C 0.8475(14) -0.102(4) 0.9233(16) 0.1259 1.0000 Uani . .
B2 B 0.9383(8) 0.235(2) 0.6049(8) 0.0457 1.0000 Uani . .
B1 B 0.6519(9) 0.5913(19) 0.8868(9) 0.0460 1.0000 Uani . .
H11 H 0.9816 0.2087 0.6039 0.0544 1.0000 Uiso R .
H21 H 0.6456 0.6048 0.9270 0.0552 1.0000 Uiso R .
H111 H 0.7112 0.3421 0.3966 0.0859 1.0000 Uiso R .
H112 H 0.7080 0.3592 0.4577 0.0859 1.0000 Uiso R .
H113 H 0.7016 0.2250 0.4301 0.0860 1.0000 Uiso R .
H131 H 0.8218 0.2639 0.4030 0.0739 1.0000 Uiso R .
H151 H 0.9443 0.2271 0.4431 0.1270 1.0000 Uiso R .
H152 H 0.9814 0.2805 0.5078 0.1270 1.0000 Uiso R .
H153 H 0.9651 0.1373 0.4982 0.1270 1.0000 Uiso R .
H211 H 0.8978 0.6554 0.7208 0.1400 1.0000 Uiso R .
H212 H 0.8433 0.5569 0.6951 0.1400 1.0000 Uiso R .
H213 H 0.8489 0.6619 0.6536 0.1400 1.0000 Uiso R .
H231 H 1.0005 0.6086 0.7035 0.1000 1.0000 Uiso R .
H251 H 1.0872 0.4794 0.6802 0.1759 1.0000 Uiso R .
H252 H 1.0761 0.3247 0.6900 0.1760 1.0000 Uiso R .
H253 H 1.0494 0.3851 0.6199 0.1760 1.0000 Uiso R .
H311 H 0.7753 -0.0669 0.6517 0.0900 1.0000 Uiso R .
H312 H 0.8056 0.0042 0.7127 0.0900 1.0000 Uiso R .
H313 H 0.7641 0.0777 0.6542 0.0900 1.0000 Uiso R .
H331 H 0.9060 -0.1226 0.6869 0.0911 1.0000 Uiso R .
H351 H 1.0030 -0.1182 0.6632 0.1850 1.0000 Uiso R .
H352 H 1.0339 0.0148 0.6822 0.1850 1.0000 Uiso R .
H353 H 0.9957 -0.0182 0.6145 0.1850 1.0000 Uiso R .
H411 H 0.5888 0.9561 0.7028 0.0781 1.0000 Uiso R .
H412 H 0.6572 0.9100 0.7212 0.0780 1.0000 Uiso R .
H413 H 0.6007 0.8212 0.6849 0.0780 1.0000 Uiso R .
H431 H 0.5907 0.9850 0.8073 0.0780 1.0000 Uiso R .
H451 H 0.5873 0.9341 0.9093 0.1090 1.0000 Uiso R .
H452 H 0.6426 0.8428 0.9463 0.1090 1.0000 Uiso R .
H453 H 0.5739 0.7913 0.9147 0.1090 1.0000 Uiso R .
H511 H 0.8852 0.5054 0.8788 0.1080 1.0000 Uiso R .
H512 H 0.8504 0.6208 0.8392 0.1080 1.0000 Uiso R .
H513 H 0.8251 0.4845 0.8190 0.1080 1.0000 Uiso R .
H531 H 0.8685 0.5594 0.9756 0.0570 1.0000 Uiso R .
H551 H 0.8046 0.5591 1.0472 0.0890 1.0000 Uiso R .
H552 H 0.7718 0.6876 1.0222 0.0890 1.0000 Uiso R .
H553 H 0.7316 0.5657 1.0120 0.0890 1.0000 Uiso R .
H611 H 0.5261 0.2273 0.7094 0.0921 1.0000 Uiso R .
H612 H 0.5979 0.2268 0.7273 0.0919 1.0000 Uiso R .
H613 H 0.5563 0.3393 0.6905 0.0920 1.0000 Uiso R .
H631 H 0.5181 0.2602 0.8112 0.0650 1.0000 Uiso R .
H651 H 0.5325 0.3594 0.9162 0.0900 1.0000 Uiso R .
H652 H 0.5949 0.4356 0.9494 0.0900 1.0000 Uiso R .
H653 H 0.5335 0.5048 0.9067 0.0900 1.0000 Uiso R .
H721 H 0.5680 0.4664 0.5283 0.0671 1.0000 Uiso R .
H731 H 0.4852 0.3250 0.4818 0.0749 1.0000 Uiso R .
H741 H 0.4922 0.1204 0.5153 0.0690 1.0000 Uiso R .
H751 H 0.5813 0.0546 0.5984 0.0651 1.0000 Uiso R .
H761 H 0.6544 0.2047 0.6465 0.0379 1.0000 Uiso R .
H1001 H 0.8611 -0.1734 0.9077 0.1500 1.0000 Uiso R .
H1002 H 0.8526 -0.0254 0.9047 0.1500 1.0000 Uiso R .

loop_
_atom_site_aniso_label
_atom_site_aniso_U_11
_atom_site_aniso_U_22
_atom_site_aniso_U_33
_atom_site_aniso_U_23
_atom_site_aniso_U_13
_atom_site_aniso_U_12
W1 0.0355(3) 0.0419(3) 0.0375(3) -0.0015(3) 0.0156(3) -0.0013(3)
W2 0.0359(3) 0.0375(3) 0.0378(3) 0.0008(3) 0.0159(3) 0.0019(2)
Au1 0.0393(3) 0.0414(3) 0.0388(3) 0.0017(3) 0.0156(3) -0.0025(3)
Au2 0.0359(3) 0.0418(3) 0.0381(3) 0.0011(2) 0.0135(2) 0.0017(2)
Au3 0.0433(3) 0.0419(3) 0.0459(3) 0.0041(3) 0.0174(3) 0.0028(3)
P1 0.037(2) 0.040(2) 0.039(2) 0.0014(17) 0.0145(17) 0.0053(17)
Cl1 0.069(3) 0.042(2) 0.059(3) 0.009(2) 0.020(2) -0.008(2)
Cl2 0.045(2) 0.063(3) 0.047(2) 0.005(2) 0.0063(18) 0.006(2)
Cl3 0.061(3) 0.043(2) 0.071(3) 0.012(2) 0.021(2) 0.002(2)
Cl101 0.117(6) 0.095(5) 0.137(7) 0.021(5) 0.052(5) -0.006(5)
Cl102 0.120(8) 0.145(10) 0.236(15) -0.034(10) -0.004(9) 0.018(7)
N11 0.044(8) 0.054(8) 0.041(7) 0.003(6) 0.018(6) 0.009(6)
N12 0.063(9) 0.053(9) 0.035(7) -0.009(6) 0.022(7) -0.005(7)
N21 0.057(9) 0.041(8) 0.056(8) -0.013(6) 0.032(7) -0.012(7)
N22 0.033(7) 0.077(11) 0.050(8) 0.001(8) 0.019(6) -0.013(7)
N31 0.038(7) 0.052(8) 0.032(6) -0.008(6) 0.011(6) 0.001(6)
N32 0.031(7) 0.062(9) 0.059(9) -0.006(7) 0.020(6) 0.006(6)
N41 0.051(8) 0.044(8) 0.038(7) 0.000(6) 0.015(6) 0.014(6)
N42 0.049(8) 0.053(8) 0.040(7) -0.002(6) 0.024(6) 0.009(6)
N51 0.045(7) 0.046(8) 0.033(6) -0.008(6) 0.016(6) -0.002(6)
N52 0.044(7) 0.029(6) 0.046(7) 0.006(6) 0.014(6) -0.002(5)
N61 0.055(8) 0.040(7) 0.047(7) 0.001(6) 0.029(7) -0.005(6)
N62 0.049(8) 0.043(7) 0.037(7) -0.002(6) 0.018(6) 0.001(6)
O2 0.061(8) 0.068(9) 0.073(9) 0.003(7) 0.035(7) -0.016(7)
O3 0.038(7) 0.086(10) 0.057(8) -0.006(7) 0.012(6) 0.009(7)
O5 0.093(11) 0.092(11) 0.078(10) 0.041(9) 0.057(9) 0.040(9)
O6 0.036(7) 0.111(12) 0.066(9) -0.035(9) 0.011(6) -0.023(8)
C1 0.041(8) 0.045(9) 0.040(8) -0.010(7) 0.018(7) 0.000(7)
C2 0.072(12) 0.058(11) 0.039(9) 0.001(8) 0.017(9) -0.018(10)
C3 0.037(9) 0.047(10) 0.067(11) -0.025(8) 0.030(9) -0.008(7)
C4 0.037(8) 0.044(8) 0.035(7) -0.003(6) 0.024(6) -0.009(6)
C5 0.071(12) 0.061(12) 0.058(11) 0.008(10) 0.044(10) 0.010(10)
C6 0.049(10) 0.056(11) 0.054(10) 0.000(9) 0.025(9) 0.008(9)
C11 0.044(9) 0.080(13) 0.040(9) 0.017(9) 0.008(8) 0.014(9)
C12 0.064(11) 0.038(9) 0.043(9) -0.001(7) 0.023(8) 0.006(8)
C13 0.057(11) 0.072(13) 0.043(10) 0.008(9) 0.012(9) 0.002(10)
C14 0.065(12) 0.057(11) 0.057(11) -0.017(9) 0.032(10) 0.015(9)
C15 0.040(10) 0.15(2) 0.072(14) -0.007(15) 0.035(10) 0.013(13)
C21 0.12(2) 0.036(11) 0.12(2) -0.019(12) 0.049(18) -0.014(12)
C22 0.065(13) 0.062(13) 0.105(17) -0.026(12) 0.047(13) -0.031(11)
C23 0.083(15) 0.098(18) 0.082(15) -0.037(14) 0.053(13) -0.045(14)
C24 0.050(12) 0.12(2) 0.084(15) -0.036(15) 0.036(11) -0.043(13)
C25 0.052(13) 0.17(3) 0.11(2) -0.06(2) 0.032(14) -0.072(17)
C31 0.052(11) 0.055(11) 0.068(12) -0.002(9) 0.021(9) -0.016(9)
C32 0.060(11) 0.044(10) 0.050(10) 0.017(8) 0.021(9) 0.014(8)
C33 0.077(15) 0.045(11) 0.094(16) 0.027(11) 0.028(13) 0.028(11)
C34 0.063(13) 0.061(13) 0.108(18) 0.032(13) 0.039(13) 0.029(11)
C35 0.070(16) 0.17(3) 0.13(2) 0.05(2) 0.045(17) 0.07(2)
C41 0.066(11) 0.053(10) 0.045(9) 0.018(8) 0.028(9) 0.009(9)
C42 0.026(7) 0.056(10) 0.026(7) -0.003(7) 0.001(6) -0.004(7)
C43 0.057(11) 0.040(10) 0.080(14) -0.002(10) 0.015(10) 0.004(9)
C44 0.038(8) 0.065(11) 0.041(9) -0.009(8) 0.015(7) 0.015(8)
C45 0.055(12) 0.074(14) 0.078(14) -0.018(12) 0.018(11) 0.009(10)
C51 0.043(10) 0.109(18) 0.068(13) -0.007(13) 0.026(10) 0.013(11)
C52 0.040(9) 0.044(9) 0.058(10) -0.008(8) 0.018(8) 0.004(7)
C53 0.046(9) 0.044(9) 0.037(8) 0.008(7) 0.004(7) 0.011(7)
C54 0.044(9) 0.041(9) 0.056(10) -0.009(8) 0.008(8) 0.008(7)
C55 0.069(12) 0.067(12) 0.034(9) -0.002(8) 0.015(8) -0.017(10)
C61 0.038(9) 0.057(11) 0.092(15) -0.009(10) 0.032(10) -0.012(8)
C62 0.034(8) 0.044(9) 0.060(11) 0.002(8) 0.014(8) -0.005(7)
C63 0.038(8) 0.074(13) 0.045(9) -0.009(9) 0.015(7) -0.018(9)
C64 0.024(7) 0.067(11) 0.064(11) 0.008(9) 0.020(7) 0.006(7)
C65 0.049(10) 0.086(14) 0.060(11) 0.018(10) 0.037(9) -0.003(10)
C71 0.027(5) 0.076(7) 0.030(5) -0.017(5) 0.013(4) -0.009(5)
C72 0.048(10) 0.053(11) 0.053(10) 0.005(8) 0.008(8) 0.016(8)
C73 0.043(10) 0.044(10) 0.064(12) -0.004(9) -0.009(9) -0.006(8)
C74 0.050(10) 0.061(12) 0.056(11) -0.013(9) 0.019(9) 0.004(9)
C75 0.030(5) 0.071(7) 0.037(5) -0.009(5) 0.012(5) -0.014(5)
C76 0.021(4) 0.070(7) 0.029(5) -0.013(5) 0.015(4) -0.019(5)
C100 0.10(2) 0.13(3) 0.15(3) 0.04(2) 0.05(2) -0.03(2)
B2 0.023(8) 0.057(12) 0.042(10) -0.009(9) 0.000(7) 0.002(8)
B1 0.040(10) 0.047(11) 0.052(11) 0.003(9) 0.021(9) 0.007(8)

loop_
_atom_type_symbol
_atom_type_scat_dispersion_real
_atom_type_scat_dispersion_imag
_atom_type_scat_Cromer_Mann_a1
_atom_type_scat_Cromer_Mann_b1
_atom_type_scat_Cromer_Mann_a2
_atom_type_scat_Cromer_Mann_b2
_atom_type_scat_Cromer_Mann_a3
_atom_type_scat_Cromer_Mann_b3
_atom_type_scat_Cromer_Mann_a4
_atom_type_scat_Cromer_Mann_b4
_atom_type_scat_Cromer_Mann_c
_atom_type_scat_source
C 0.0033 0.0016 2.3100 20.8439 1.0200 10.2075 1.5886 0.5687 0.8650 51.6512 0.2156 'International Tables Vol C 4.2.6.8 and 6.1.1.4'
H 0.0000 0.0000 0.4930 10.5109 0.3229 26.1257 0.1402 3.1424 0.0408 57.7998 0.0030 'International Tables Vol C 4.2.6.8 and 6.1.1.4'
Au -2.0133 8.8022 16.8819 0.4611 18.5913 8.6216 25.5582 1.4826 5.8600 36.3956 12.0658 'International Tables Vol C 4.2.6.8 and 6.1.1.4'
B 0.0013 0.0007 2.0545 23.2185 1.3326 1.0210 1.0979 60.3498 0.7068 0.1403 -0.1932 'International Tables Vol C 4.2.6.8 and 6.1.1.4'
Cl 0.1484 0.1585 11.4604 0.0104 7.1964 1.1662 6.2556 18.5194 1.6455 47.7784 -9.5574 'International Tables Vol C 4.2.6.8 and 6.1.1.4'
N 0.0061 0.0033 12.2126 0.0057 3.1322 9.8933 2.0125 28.9975 1.1663 0.5826 -11.5290 'International Tables Vol C 4.2.6.8 and 6.1.1.4'
O 0.0106 0.0060 3.0485 13.2771 2.2868 5.7011 1.5463 0.3239 0.8670 32.9089 0.2508 'International Tables Vol C 4.2.6.8 and 6.1.1.4'
P 0.1023 0.0942 6.4345 1.9067 4.1791 27.1570 1.7800 0.5260 1.4908 68.1645 1.1149 'International Tables Vol C 4.2.6.8 and 6.1.1.4'
W -0.8490 6.8722 29.0818 1.7203 15.4300 9.2259 14.4327 0.3217 5.1198 57.0560 9.8875 'International Tables Vol C 4.2.6.8 and 6.1.1.4'

loop_
_exptl_crystal_face_index_h
_exptl_crystal_face_index_k
_exptl_crystal_face_index_l
_exptl_crystal_face_perp_dist
1 0 0 0.030
-1 0 0 0.000
0 1 0 0.070
0 -1 0 0.100
0 0 1 0.020
0 0 -1 0.020

loop_
_geom_angle_atom_site_label_1
_geom_angle_atom_site_label_2
_geom_angle_atom_site_label_3
_geom_angle
_geom_angle_publ_flag
Au1 W1 N41 162.2(4) yes
Au1 W1 N51 84.1(4) yes
N41 W1 N51 84.1(5) yes
Au1 W1 N61 80.4(4) yes
N41 W1 N61 85.2(5) yes
N51 W1 N61 84.5(5) yes
Au1 W1 C1 46.1(5) yes
N41 W1 C1 151.5(6) yes
N51 W1 C1 117.9(6) yes
N61 W1 C1 113.1(6) yes
Au1 W1 C2 109.3(6) yes
N41 W1 C2 83.7(7) yes
N51 W1 C2 88.8(6) yes
N61 W1 C2 167.6(7) yes
C1 W1 C2 79.2(8) yes
Au1 W1 C3 108.1(5) yes
N41 W1 C3 81.6(6) yes
N51 W1 C3 164.2(6) yes
N61 W1 C3 87.6(6) yes
C1 W1 C3 77.9(6) yes
C2 W1 C3 96.4(7) yes
Au2 W2 N11 158.8(3) yes
Au2 W2 N21 83.6(4) yes
N11 W2 N21 85.5(5) yes
Au2 W2 N31 78.5(3) yes
N11 W2 N31 82.3(5) yes
N21 W2 N31 84.6(5) yes
Au2 W2 C4 46.8(5) yes
N11 W2 C4 154.3(6) yes
N21 W2 C4 109.7(6) yes
N31 W2 C4 118.7(6) yes
Au2 W2 C5 117.6(5) yes
N11 W2 C5 80.2(6) yes
N21 W2 C5 88.4(7) yes
N31 W2 C5 161.6(6) yes
C4 W2 C5 79.7(7) yes
Au2 W2 C6 104.6(5) yes
N11 W2 C6 84.4(6) yes
N21 W2 C6 169.1(6) yes
N31 W2 C6 90.1(6) yes
C4 W2 C6 81.2(7) yes
C5 W2 C6 93.9(8) yes
W1 Au1 Au2 111.95(3) yes
W1 Au1 P1 70.10(7) yes
Au2 Au1 P1 63.75(7) yes
W1 Au1 Cl1 150.50(14) yes
Au2 Au1 Cl1 94.24(14) yes
P1 Au1 Cl1 136.97(15) yes
W1 Au1 C1 41.5(4) yes
Au2 Au1 C1 81.5(4) yes
P1 Au1 C1 28.7(4) yes
Cl1 Au1 C1 164.6(4) yes
Au1 Au2 W2 126.79(3) yes
Au1 Au2 Cl2 90.96(12) yes
W2 Au2 Cl2 138.53(13) yes
Au1 Au2 C4 87.5(4) yes
W2 Au2 C4 42.9(4) yes
Cl2 Au2 C4 178.4(4) yes
P1 Au3 Cl3 175.03(18) yes
Au3 P1 Au1 140.81(17) yes
Au3 P1 C1 108.3(6) yes
Au3 P1 C4 117.8(5) yes
Au1 P1 C4 82.8(5) yes
C1 P1 C4 107.0(7) yes
Au3 P1 C71 112.3(5) yes
Au1 P1 C71 90.9(5) yes
C1 P1 C71 105.1(7) yes
C4 P1 C71 105.5(7) yes
W2 N11 N12 117.1(10) yes
W2 N11 C12 136.4(11) yes
N12 N11 C12 106.2(13) yes
N11 N12 C14 109.0(14) yes
N11 N12 B2 123.4(13) yes
C14 N12 B2 127.7(15) yes
W2 N21 N22 120.1(10) yes
W2 N21 C22 131.6(13) yes
N22 N21 C22 108.1(15) yes
N21 N22 C24 110.9(17) yes
N21 N22 B2 121.2(13) yes
C24 N22 B2 127.3(16) yes
W2 N31 N32 118.6(11) yes
W2 N31 C32 133.9(12) yes
N32 N31 C32 107.5(14) yes
N31 N32 C34 108.4(16) yes
N31 N32 B2 121.5(14) yes
C34 N32 B2 130.0(16) yes
W1 N41 N42 117.8(10) yes
W1 N41 C42 135.8(11) yes
N42 N41 C42 106.2(13) yes
N41 N42 C44 109.8(14) yes
N41 N42 B1 121.3(13) yes
C44 N42 B1 128.9(14) yes
W1 N51 N52 119.5(10) yes
W1 N51 C52 133.7(11) yes
N52 N51 C52 106.1(13) yes
N51 N52 C54 110.0(14) yes
N51 N52 B1 119.6(13) yes
C54 N52 B1 129.5(15) yes
W1 N61 N62 117.5(10) yes
W1 N61 C62 135.1(12) yes
N62 N61 C62 107.3(13) yes
N61 N62 C64 108.7(13) yes
N61 N62 B1 122.3(13) yes
C64 N62 B1 128.9(15) yes
P1 C1 Au1 118.3(8) yes
P1 C1 W1 148.6(10) yes
Au1 C1 W1 92.5(7) yes
W1 C2 O2 179.3(19) yes
W1 C3 O3 178.4(14) yes
P1 C4 Au2 120.9(7) yes
P1 C4 W2 148.8(9) yes
Au2 C4 W2 90.3(6) yes
W2 C5 O5 179.1(19) yes
W2 C6 O6 178.3(16) yes
C12 C11 H111 109.2 no
C12 C11 H112 110.0 no
H111 C11 H112 109.6 no
C12 C11 H113 109.4 no
H111 C11 H113 109.7 no
H112 C11 H113 108.9 no
C11 C12 N11 123.4(16) yes
C11 C12 C13 128.0(16) yes
N11 C12 C13 108.4(16) yes
C12 C13 C14 109.5(17) yes
C12 C13 H131 125.6 no
C14 C13 H131 125.0 no
N12 C14 C13 107.0(17) yes
N12 C14 C15 123.4(18) yes
C13 C14 C15 129.7(19) yes
C14 C15 H151 109.8 no
C14 C15 H152 109.4 no
H151 C15 H152 109.4 no
C14 C15 H153 109.5 no
H151 C15 H153 109.4 no
H152 C15 H153 109.4 no
C22 C21 H211 109.3 no
C22 C21 H212 110.5 no
H211 C21 H212 109.2 no
C22 C21 H213 109.6 no
H211 C21 H213 109.0 no
H212 C21 H213 109.2 no
C21 C22 N21 124.0(18) yes
C21 C22 C23 127.8(20) yes
N21 C22 C23 107.9(20) yes
C22 C23 C24 108.5(19) yes
C22 C23 H231 125.7 no
C24 C23 H231 125.8 no
C23 C24 N22 104.6(19) yes
C23 C24 C25 133(2) yes
N22 C24 C25 123(2) yes
C24 C25 H251 107.3 no
C24 C25 H252 107.7 no
H251 C25 H252 111.3 no
C24 C25 H253 107.5 no
H251 C25 H253 111.3 no
H252 C25 H253 111.6 no
C32 C31 H311 109.7 no
C32 C31 H312 109.5 no
H311 C31 H312 109.2 no
C32 C31 H313 109.6 no
H311 C31 H313 109.5 no
H312 C31 H313 109.3 no
C31 C32 N31 124.2(16) yes
C31 C32 C33 127.9(18) yes
N31 C32 C33 107.9(18) yes
C32 C33 C34 107.7(18) yes
C32 C33 H331 126.3 no
C34 C33 H331 126.0 no
N32 C34 C33 108.4(18) yes
N32 C34 C35 123(2) yes
C33 C34 C35 128(2) yes
C34 C35 H351 109.4 no
C34 C35 H352 109.2 no
H351 C35 H352 109.6 no
C34 C35 H353 109.6 no
H351 C35 H353 109.5 no
H352 C35 H353 109.5 no
C42 C41 H411 109.5 no
C42 C41 H412 109.4 no
H411 C41 H412 109.3 no
C42 C41 H413 109.8 no
H411 C41 H413 109.4 no
H412 C41 H413 109.3 no
C41 C42 N41 125.5(15) yes
C41 C42 C43 124.0(16) yes
N41 C42 C43 110.4(15) yes
C42 C43 C44 106.8(16) yes
C42 C43 H431 126.9 no
C44 C43 H431 126.3 no
C43 C44 N42 106.7(15) yes
C43 C44 C45 129.0(18) yes
N42 C44 C45 124.2(18) yes
C44 C45 H451 109.3 no
C44 C45 H452 109.3 no
H451 C45 H452 109.3 no
C44 C45 H453 109.9 no
H451 C45 H453 109.6 no
H452 C45 H453 109.5 no
C52 C51 H511 109.7 no
C52 C51 H512 109.4 no
H511 C51 H512 109.2 no
C52 C51 H513 109.8 no
H511 C51 H513 109.4 no
H512 C51 H513 109.3 no
C51 C52 N51 123.6(16) yes
C51 C52 C53 126.1(16) yes
N51 C52 C53 110.2(15) yes
C52 C53 C54 107.2(15) yes
C52 C53 H531 126.3 no
C54 C53 H531 126.5 no
C53 C54 N52 106.3(15) yes
C53 C54 C55 130.8(16) yes
N52 C54 C55 122.9(16) yes
C54 C55 H551 109.5 no
C54 C55 H552 109.6 no
H551 C55 H552 109.2 no
C54 C55 H553 109.8 no
H551 C55 H553 109.6 no
H552 C55 H553 109.2 no
C62 C61 H611 109.3 no
C62 C61 H612 109.5 no
H611 C61 H612 109.1 no
C62 C61 H613 110.1 no
H611 C61 H613 109.5 no
H612 C61 H613 109.3 no
C61 C62 N61 122.5(16) yes
C61 C62 C63 128.6(16) yes
N61 C62 C63 108.8(16) yes
C62 C63 C64 108.1(16) yes
C62 C63 H631 125.9 no
C64 C63 H631 126.0 no
N62 C64 C63 107.1(15) yes
N62 C64 C65 123.0(17) yes
C63 C64 C65 129.9(17) yes
C64 C65 H651 109.6 no
C64 C65 H652 109.6 no
H651 C65 H652 109.8 no
C64 C65 H653 109.3 no
H651 C65 H653 109.3 no
H652 C65 H653 109.2 no
P1 C71 C72 121.4(12) yes
P1 C71 C76 123.6(11) yes
C72 C71 C76 115.0(15) yes
C71 C72 C73 118.7(17) yes
C71 C72 H721 120.6 no
C73 C72 H721 120.7 no
C72 C73 C74 121.6(17) yes
C72 C73 H731 119.0 no
C74 C73 H731 119.5 no
C73 C74 C75 120.1(17) yes
C73 C74 H741 119.6 no
C75 C74 H741 120.3 no
C74 C75 C76 114.9(17) yes
C74 C75 H751 122.3 no
C76 C75 H751 122.7 no
C75 C76 C71 129.5(15) yes
C75 C76 H761 115.3 no
C71 C76 H761 115.2 no
Cl102 C100 Cl101 108.3(19) yes
Cl102 C100 H1001 109.7 no
Cl101 C100 H1001 109.1 no
Cl102 C100 H1002 110.2 no
Cl101 C100 H1002 110.1 no
H1001 C100 H1002 109.4 no
N12 B2 N32 105.7(13) yes
N12 B2 N22 108.9(14) yes
N32 B2 N22 107.8(14) yes
N12 B2 H11 111.0 no
N32 B2 H11 111.4 no
N22 B2 H11 111.8 no
N52 B1 N42 106.7(13) yes
N52 B1 N62 108.7(14) yes
N42 B1 N62 110.2(14) yes
N52 B1 H21 110.1 no
N42 B1 H21 110.4 no
N62 B1 H21 110.7 no

loop_
_geom_bond_atom_site_label_1
_geom_bond_atom_site_label_2
_geom_bond_distance
_geom_bond_publ_flag
W1 Au1 2.8275(9) yes
W1 N41 2.217(13) yes
W1 N51 2.180(13) yes
W1 N61 2.201(13) yes
W1 C1 1.874(15) yes
W1 C2 2.03(2) yes
W1 C3 1.983(19) yes
W2 Au2 2.7691(9) yes
W2 N11 2.192(13) yes
W2 N21 2.186(14) yes
W2 N31 2.203(14) yes
W2 C4 1.884(14) yes
W2 C5 2.00(2) yes
W2 C6 2.05(2) yes
Au1 Au2 3.0318(8) yes
Au1 P1 3.301(4) yes
Au1 Cl1 2.283(4) yes
Au1 C1 2.038(17) yes
Au2 Cl2 2.291(4) yes
Au2 C4 2.020(15) yes
Au3 P1 2.237(4) yes
Au3 Cl3 2.268(4) yes
P1 C1 1.804(16) yes
P1 C4 1.831(15) yes
P1 C71 1.786(14) yes
Cl101 C100 1.75(3) yes
Cl102 C100 1.83(4) yes
N11 N12 1.37(2) yes
N11 C12 1.36(2) yes
N12 C14 1.37(2) yes
N12 B2 1.57(2) yes
N21 N22 1.35(2) yes
N21 C22 1.34(2) yes
N22 C24 1.38(2) yes
N22 B2 1.53(3) yes
N31 N32 1.375(18) yes
N31 C32 1.31(2) yes
N32 C34 1.33(2) yes
N32 B2 1.56(3) yes
N41 N42 1.374(19) yes
N41 C42 1.32(2) yes
N42 C44 1.34(2) yes
N42 B1 1.57(2) yes
N51 N52 1.386(19) yes
N51 C52 1.36(2) yes
N52 C54 1.39(2) yes
N52 B1 1.58(2) yes
N61 N62 1.390(18) yes
N61 C62 1.36(2) yes
N62 C64 1.38(2) yes
N62 B1 1.50(2) yes
O2 C2 1.12(2) yes
O3 C3 1.16(2) yes
O5 C5 1.16(2) yes
O6 C6 1.11(2) yes
C11 C12 1.51(2) yes
C11 H111 0.959 no
C11 H112 0.960 no
C11 H113 0.961 no
C12 C13 1.35(3) yes
C13 C14 1.34(3) yes
C13 H131 0.929 no
C14 C15 1.52(2) yes
C15 H151 0.960 no
C15 H152 0.959 no
C15 H153 0.958 no
C21 C22 1.50(3) yes
C21 H211 0.962 no
C21 H212 0.961 no
C21 H213 0.960 no
C22 C23 1.40(3) yes
C23 C24 1.39(3) yes
C23 H231 0.931 no
C24 C25 1.51(3) yes
C25 H251 1.030 no
C25 H252 1.031 no
C25 H253 1.028 no
C31 C32 1.50(3) yes
C31 H311 0.959 no
C31 H312 0.959 no
C31 H313 0.960 no
C32 C33 1.39(3) yes
C33 C34 1.32(3) yes
C33 H331 0.929 no
C34 C35 1.52(3) yes
C35 H351 0.959 no
C35 H352 0.960 no
C35 H353 0.958 no
C41 C42 1.52(2) yes
C41 H411 0.958 no
C41 H412 0.959 no
C41 H413 0.960 no
C42 C43 1.37(3) yes
C43 C44 1.37(3) yes
C43 H431 0.932 no
C44 C45 1.47(3) yes
C45 H451 0.962 no
C45 H452 0.962 no
C45 H453 0.959 no
C51 C52 1.51(3) yes
C51 H511 0.959 no
C51 H512 0.962 no
C51 H513 0.958 no
C52 C53 1.39(2) yes
C53 C54 1.39(3) yes
C53 H531 0.930 no
C54 C55 1.48(3) yes
C55 H551 0.958 no
C55 H552 0.958 no
C55 H553 0.960 no
C61 C62 1.47(3) yes
C61 H611 0.960 no
C61 H612 0.961 no
C61 H613 0.959 no
C62 C63 1.39(3) yes
C63 C64 1.38(3) yes
C63 H631 0.929 no
C64 C65 1.49(2) yes
C65 H651 0.960 no
C65 H652 0.960 no
C65 H653 0.959 no
C71 C72 1.39(2) yes
C71 C76 1.342(9) yes
C72 C73 1.41(3) yes
C72 H721 0.930 no
C73 C74 1.39(3) yes
C73 H731 0.932 no
C74 C75 1.36(2) yes
C74 H741 0.927 no
C75 C76 1.378(9) yes
C75 H751 0.931 no
C76 H761 0.920 no
C100 H1001 0.971 no
C100 H1002 0.969 no
B2 H11 1.080 no
B1 H21 1.087 no

loop_
_geom_hbond_atom_site_label_D
_geom_hbond_atom_site_label_H
_geom_hbond_atom_site_label_A
_geom_hbond_site_symmetry_A
_geom_hbond_angle_DHA
_geom_hbond_distance_DH
_geom_hbond_distance_HA
_geom_hbond_distance_DA
_geom_hbond_publ_flag
C11 H112 C5 . 132.0 0.960 2.558 3.27(3) yes
C31 H313 C6 . 134.0 0.960 2.588 3.33(3) yes
C41 H413 C3 . 132.0 0.960 2.594 3.31(3) yes
C65 H652 O6 4_555 152.0 0.960 2.388 3.27(3) yes
